data_2016898
loop_
_publ_author_name
'Booth, B. L.'
'Pritchard, R. G.'
'Freitas, A. P.'
'Proen\,ca, M. F. J. R. P.'

_publ_section_title
;2-Methyl-4-oxo-3<i>H</i>,5<i>H</i>-6-imidazo[3,4-<i>b</i>][1,2,4]triazepinecarbonitrile:
 condensation product of a \b-keto ester with
 1,5-diamino-4-imidazolecarbonitrile under basic conditions
;
_journal_issue 9
_journal_name_full 'Acta Crystallographica Section C'
_journal_page_first 1693
_journal_page_last 1694
_journal_paper_doi 10.1107/S0108270193002896
_journal_volume 49
_journal_year 1993
_chemical_formula_moiety 'C8 H7 N5 O1'
_chemical_formula_sum 'C8 H7 N5 O'
_chemical_formula_weight 189.18
_chemical_name_systematic
;
2-Methyl-4-oxo-3H,5H-6-imidazo[3,4-b]-[1,2,4]triazepinecarbonitrile
;
_space_group_IT_number 61
_symmetry_cell_setting orthorhombic
_symmetry_space_group_name_Hall '-P 2ac 2ab'
_symmetry_space_group_name_H-M 'P b c a'
_atom_type_scat_source IntTabIV
_cell_angle_alpha 90
_cell_angle_beta 90
_cell_angle_gamma 90
_cell_formula_units_Z 8
_cell_length_a 12.314(4)
_cell_length_b 10.274(3)
_cell_length_c 14.422(4)
_cell_measurement_reflns_used 20
_cell_measurement_temperature 296
_cell_measurement_theta_max 25.0
_cell_measurement_theta_min 14.5
_cell_volume 1824.6(9)
_computing_cell_refinement 'Enraf-Nonius diffractometer control'
_computing_data_collection 'Enraf-Nonius diffractometer control'
_computing_data_reduction 'TEXSAN PROCESS (Molecular Structure Corporation, 1985)'
_computing_molecular_graphics 'TEXSAN ORTEPII (Johnson, 1976)'
_computing_publication_material 'TEXSAN FINISH'
_computing_structure_refinement 'TEXSAN LS'
_computing_structure_solution 'TEXSAN Mithril (Gilmore, 1984)'
_diffrn_ambient_temperature 296
_diffrn_measurement_device CAD-4
_diffrn_measurement_method \w/2\q
_diffrn_radiation_monochromator graphite
_diffrn_radiation_source 'X-ray tube'
_diffrn_radiation_type MoK\a
_diffrn_radiation_wavelength 0.71069
_diffrn_reflns_av_R_equivalents 0.027
_diffrn_reflns_limit_h_max 14
_diffrn_reflns_limit_h_min -14
_diffrn_reflns_limit_k_max 11
_diffrn_reflns_limit_k_min 0
_diffrn_reflns_limit_l_max 16
_diffrn_reflns_limit_l_min -16
_diffrn_reflns_number 5791
_diffrn_reflns_theta_max 24.0636
_diffrn_reflns_theta_min 1.0
_diffrn_standards_decay_% 0.00
_diffrn_standards_interval_count 150
_diffrn_standards_number 3
_exptl_absorpt_coefficient_mu 0.0929
_exptl_absorpt_correction_type none?
_exptl_crystal_colour colourless
_exptl_crystal_density_diffrn 1.377
_exptl_crystal_description needle
_exptl_crystal_F_000 784.00
_exptl_crystal_size_max 0.30
_exptl_crystal_size_mid 0.20
_exptl_crystal_size_min 0.20
_refine_diff_density_max -0.26029
_refine_diff_density_min 0.21624
_refine_ls_extinction_coef 18E-7(2)
_refine_ls_extinction_method 'Zachariasen type 2 Gaussian isotropic'
_refine_ls_goodness_of_fit_obs 1.148
_refine_ls_hydrogen_treatment refall
_refine_ls_matrix_type full
_refine_ls_number_parameters 156
_refine_ls_number_reflns 987
_refine_ls_number_restraints 0
_refine_ls_R_factor_obs 0.0437
_refine_ls_shift/esd_max 0.0003
_refine_ls_structure_factor_coef F
_refine_ls_weighting_scheme sigma
_refine_ls_wR_factor_obs 0.0425
_reflns_number_observed 987
_reflns_number_total 1683
_reflns_observed_criterion I>2\s(I)
_cod_data_source_file al1045.cif
_cod_data_source_block al1045_structure_1_of_1
_cod_original_cell_volume 1824.0(10)
_cod_original_sg_symbol_H-M 'P b c a '
_cod_original_formula_sum 'C8 H7 N5 O1'
_cod_database_code 2016898

loop_
_symmetry_equiv_pos_as_xyz
x,y,z
0.5-x,0.5+y,z
x,0.5-y,0.5+z
0.5+x,y,0.5-z
-x,-y,-z
0.5+x,0.5-y,-z
-x,0.5+y,0.5-z
0.5-x,-y,0.5+z

loop_
_atom_site_aniso_label
_atom_site_aniso_U_11
_atom_site_aniso_U_22
_atom_site_aniso_U_33
_atom_site_aniso_U_12
_atom_site_aniso_U_13
_atom_site_aniso_U_23
N1 0.0460(10) 0.0470(10) 0.0311(10) 0.0040(10) -0.0069(9) -0.0018(8)
C2 0.0410(10) 0.0450(10) 0.0420(10) 0.0090(10) -0.0110(10) -0.0080(10)
C3 0.0350(10) 0.0450(10) 0.059(2) -0.0020(10) -0.0100(10) -0.0090(10)
C4 0.0430(10) 0.0360(10) 0.0550(10) -0.0030(10) -0.0060(10) -0.0080(10)
N5 0.0420(10) 0.0288(9) 0.0420(10) -0.0020(10) -0.0044(9) 0.0003(8)
C6 0.0460(10) 0.0330(10) 0.0310(10) -0.0010(10) -0.0050(10) 0.0006(8)
N7 0.0560(10) 0.0346(10) 0.0390(10) -0.0090(10) -0.0085(10) 0.0018(7)
C8 0.0500(10) 0.0350(10) 0.0400(10) -0.0080(10) -0.0060(10) 0.0050(10)
N9 0.0420(10) 0.0336(9) 0.0307(10) -0.0010(10) -0.0039(8) -0.0008(7)
C10 0.0350(10) 0.0290(10) 0.0310(10) 0.0040(10) -0.0015(9) 0.0005(8)
C11 0.059(2) 0.096(3) 0.050(2) 0.004(2) -0.014(2) -0.020(2)
O12 0.0790(10) 0.0400(10) 0.106(2) -0.0180(10) -0.0270(10) 0.0014(9)
C13 0.0500(10) 0.0340(10) 0.0410(10) -0.0020(10) -0.0030(10) -0.0045(10)
N14 0.085(2) 0.0570(10) 0.0340(10) -0.0010(10) -0.0040(10) 0.0003(10)

loop_
_atom_site_label
_atom_site_fract_x
_atom_site_fract_y
_atom_site_fract_z
_atom_site_U_iso_or_equiv
N1 0.4144(2) 0.6194(2) 0.49400(10) 0.0416
C2 0.3289(2) 0.5518(2) 0.4805(2) 0.0429
C3 0.2527(2) 0.5054(3) 0.5536(2) 0.0465
C4 0.3022(2) 0.4080(2) 0.6194(2) 0.0449
N5 0.3875(2) 0.4530(2) 0.67090(10) 0.0375
C6 0.4718(2) 0.6540(2) 0.73450(10) 0.0367
N7 0.5101(2) 0.7700(2) 0.69790(10) 0.0431
C8 0.4893(2) 0.7630(2) 0.6101(2) 0.0420
N9 0.4393(2) 0.6492(2) 0.58680(10) 0.0354
C10 0.4272(2) 0.5784(2) 0.66640(10) 0.0319
C11 0.3034(3) 0.5210(4) 0.3813(2) 0.0683
O12 0.2711(2) 0.2972(2) 0.6274(2) 0.0750
C13 0.4789(2) 0.6207(2) 0.8299(2) 0.0415
N14 0.4819(2) 0.5893(2) 0.90580(10) 0.0583
H3A 0.230(2) 0.580(2) 0.589(2) 0.048(7)
H3B 0.194(2) 0.467(2) 0.526(2) 0.052(7)
H5 0.416(2) 0.395(2) 0.7180(10) 0.051(7)
H8 0.501(2) 0.826(2) 0.563(2) 0.052(7)
H11A 0.228(3) 0.551(3) 0.372(2) 0.090(10)
H11B 0.308(3) 0.425(3) 0.370(2) 0.093(10)
H11C 0.355(3) 0.563(3) 0.343(2) 0.100(10)

loop_
_geom_angle_atom_site_label_1
_geom_angle_atom_site_label_2
_geom_angle_atom_site_label_3
_geom_angle_site_symmetry_1
_geom_angle_site_symmetry_2
_geom_angle_site_symmetry_3
_geom_angle
_geom_angle_publ_flag
C2 N1 N9 . . . 116.3(2) yes
N1 C2 C3 . . . 125.9(2) yes
C2 C3 C4 . . . 113.7(2) yes
C3 C4 N5 . . . 115.4(2) yes
C4 N5 C10 . . . 124.2(2) yes
N7 C6 C10 . . . 110.6(2) yes
C6 N7 C8 . . . 104.9(2) yes
N7 C8 N9 . . . 112.2(2) yes
N1 N9 C8 . . . 121.3(2) yes
N1 N9 C10 . . . 131.2(2) yes
C8 N9 C10 . . . 107.4(2) yes
N5 C10 C6 . . . 129.7(2) yes
N5 C10 N9 . . . 125.1(2) yes
C6 C10 N9 . . . 104.9(2) yes
C6 C13 N14 . . . 177.0(2) yes

loop_
_geom_bond_atom_site_label_1
_geom_bond_atom_site_label_2
_geom_bond_site_symmetry_1
_geom_bond_site_symmetry_2
_geom_bond_distance
_geom_bond_publ_flag
N1 C2 . . 1.276(3) yes
N1 N9 . . 1.406(2) yes
C2 C3 . . 1.490(4) yes
C3 C4 . . 1.508(4) yes
C4 N5 . . 1.367(3) yes
N5 C10 . . 1.381(3) yes
C6 N7 . . 1.385(3) yes
C6 C10 . . 1.367(3) yes
N7 C8 . . 1.295(3) yes
C8 N9 . . 1.363(3) yes
